data_1541367
loop_
_publ_author_name
'Ozeki, Tomoji'
'Ichida, Hikaru'
'Miyamae, Hiroshi'
'Sasaki, Yukiyoshi'

_publ_section_title
;
 Crystal structure of K~4~[H~2~P~2~Mo~5~O~21~]&#x00B7;2H~2~O
;
_journal_issue 12
_journal_name_full 'Bulletin of the Chemical Society of Japan'
_journal_page_first 4455
_journal_page_last 4457
_journal_paper_doi 10.1246/bcsj.61.4455
_journal_volume 61
_journal_year 1988
_chemical_formula_sum 'H6 K4 Mo5 O23 P2'
_chemical_name_systematic 'K4 (H2 Mo5 P2 O21) (H2 O)2'
_space_group_IT_number 14
_symmetry_space_group_name_Hall '-P 2yab'
_symmetry_space_group_name_H-M 'P 1 21/a 1'
_cell_angle_alpha 90
_cell_angle_beta 94.21
_cell_angle_gamma 90
_cell_formula_units_Z 4
_cell_length_a 13.648
_cell_length_b 15.591
_cell_length_c 10.889
_cell_volume 2310.774
_citation_journal_id_ASTM BCSJA8
_cod_data_source_file Ozeki_BCSJA8_1988_1414.cif
_cod_data_source_block H6K4Mo5O23P2
_cod_original_sg_symbol_Hall '-P 2ybc (z,y,-x)'
_cod_database_code 1541367

loop_
_symmetry_equiv_pos_as_xyz
x,y,z
-x+1/2,y+1/2,-z
-x,-y,-z
x-1/2,-y-1/2,z

loop_
_atom_site_label
_atom_site_type_symbol
_atom_site_fract_x
_atom_site_fract_y
_atom_site_fract_z
_atom_site_occupancy
_atom_site_U_iso_or_equiv
Mo5 Mo+6 0.028 0.3351 0.0319 1 0.0
P2 P+3 0.2554 0.2868 0.1898 1 0.0
O10 O-2 0.0631 0.3269 -0.1148 1 0.0
K4 K+1 0.3687 0.6981 0.2419 0.5 0.0
O16 O-2 0.2405 0.2577 0.3216 1 0.0
O15 O-2 0.169 0.2599 0.1021 1 0.0
Mo4 Mo+6 0.1463 0.4718 0.2355 1 0.0
O4 O-2 0.3245 0.0931 0.4255 1 0.0
O22 O-2 0.3239 0.405 0.9381 1 0.0
O1 O-2 0.0066 0.0493 0.1429 1 0.0
K1 K+1 0.3411 -0.0083 0.1601 1 0.0
O3 O-2 0.1317 0.0533 0.4526 1 0.0
O20 O-2 0.1053 0.4361 0.0728 1 0.0
O9 O-2 -0.0885 0.3766 0.0197 1 0.0
O13 O-2 0.0536 0.19 0.3113 1 0.0
K6 K+1 0.2594 0.7248 0.1662 0.5 0.0
O19 O-2 0.1839 0.4274 0.397 1 0.0
P1 P+3 0.0158 0.2799 0.3368 1 0.0
Mo3 Mo+6 0.216 0.3346 0.507 1 0.0
O8 O-2 0.2287 0.5522 0.2228 1 0.0
O17 O-2 0.1965 0.105 0.2244 1 0.0
O12 O-2 0.0388 0.3449 0.235 1 0.0
O14 O-2 0.2732 0.3825 0.1899 1 0.0
O23 O-2 0.4852 0.3941 0.7076 0.5 0.0
K5 K+1 0.0641 0.7034 0.3346 0.5 0.0
O5 O-2 0.1808 0.3735 0.6462 1 0.0
O11 O-2 0.0531 0.3143 0.4595 1 0.0
O21 O-2 -0.0082 0.2175 0.0654 1 0.0
O18 O-2 0.2025 0.2111 0.5325 1 0.0
O7 O-2 0.0424 0.5259 0.2723 1 0.0
K2 K+1 0.4147 0.4559 0.3524 1 0.0
O24 O-2 0.3224 0.2511 0.8321 0.5 0.0
Mo1 Mo+6 0.0853 0.1322 0.1124 1 0.0
K3 K+1 0 0.5 0.5 1 0.0
O6 O-2 0.3438 0.3428 0.5207 1 0.0
Mo2 Mo+6 0.2064 0.1303 0.3983 1 0.0
O2 O-2 0.1271 0.1048 -0.0245 1 0.0
